data_2312566
loop_
_publ_author_name
'Jaconelli, Harry S.'
'Kennedy, Alan R.'

_publ_section_title
;
 Salt forms of amides: protonation of acetanilide.
;
_journal_coeditor_code EF3058
_journal_issue 9
_journal_name_full 'Acta crystallographica. Section C, Structural chemistry'
_journal_paper_doi 10.1107/S2053229624007332
_journal_volume 80
_journal_year 2024
_chemical_formula_iupac 'C8 H10 N1 O1 +, I3 -, C8 H9 N1 O1'
_chemical_formula_moiety 'C8 H10 N1 O1 +, I3 -, C8 H9 N1 O1'
_chemical_formula_sum 'C16 H19 I3 N2 O2'
_chemical_formula_weight 652.03
_chemical_name_systematic
;
<i>N</i>-(1-Hydroxyethylidene)anilinium triiodide--<i>N</i>-phenylacetamide
(1/1)
;
_space_group_crystal_system triclinic
_space_group_IT_number 2
_space_group_name_Hall '-P 1'
_space_group_name_H-M_alt 'P -1'
_atom_sites_solution_hydrogens mixed
_audit_creation_method SHELXL-2018/3
_cell_angle_alpha 113.612(2)
_cell_angle_beta 103.144(2)
_cell_angle_gamma 104.263(3)
_cell_formula_units_Z 1
_cell_length_a 7.3766(2)
_cell_length_b 8.8131(3)
_cell_length_c 9.3226(2)
_cell_measurement_reflns_used 6490
_cell_measurement_temperature 100(2)
_cell_measurement_theta_max 71.1280
_cell_measurement_theta_min 5.5200
_cell_volume 500.61(3)
_computing_cell_refinement
;
Crysalis PRO (Rigaku OD, 2019)
;
_computing_data_collection
;
Crysalis PRO (Rigaku OD, 2019)
;
_computing_data_reduction
;
Crysalis PRO (Rigaku OD, 2019)
;
_computing_molecular_graphics
;
Mercury (Macrae <i>et al.</i>,  2020)
;
_computing_publication_material
;
SHELXL2018 in WinGX (Farrugia, 2012)
;
_computing_structure_refinement
;
SHELXL2018 (Sheldrick, 2015<i>b</i>)
;
_computing_structure_solution
;
SHELXT (Sheldrick, 2015<i>a</i>)
;
_diffrn_ambient_temperature 100(2)
_diffrn_measured_fraction_theta_full 0.991
_diffrn_measured_fraction_theta_max 0.980
_diffrn_measurement_device_type 'Rigaku Synergy-i'
_diffrn_measurement_method 'omega scans'
_diffrn_radiation_type CuK\a
_diffrn_radiation_wavelength 1.54184
_diffrn_reflns_av_R_equivalents 0.0536
_diffrn_reflns_av_unetI/netI 0.0296
_diffrn_reflns_limit_h_max 9
_diffrn_reflns_limit_h_min -6
_diffrn_reflns_limit_k_max 10
_diffrn_reflns_limit_k_min -10
_diffrn_reflns_limit_l_max 11
_diffrn_reflns_limit_l_min -11
_diffrn_reflns_number 7238
_diffrn_reflns_theta_full 70.000
_diffrn_reflns_theta_max 71.347
_diffrn_reflns_theta_min 5.568
_diffrn_source 'microsource tube'
_diffrn_standards_decay_% 0
_diffrn_standards_interval_count 0
_diffrn_standards_number 0
_exptl_absorpt_coefficient_mu 36.856
_exptl_absorpt_correction_T_max 0.480
_exptl_absorpt_correction_T_min 0.034
_exptl_absorpt_correction_type gaussian
_exptl_absorpt_process_details
;
(CrysAlis PRO; Rigaku OD, 2023)
;
_exptl_crystal_colour red
_exptl_crystal_density_diffrn 2.163
_exptl_crystal_description needle
_exptl_crystal_F_000 304
_exptl_crystal_size_max 0.32
_exptl_crystal_size_mid 0.08
_exptl_crystal_size_min 0.05
_refine_diff_density_max 1.235
_refine_diff_density_min -1.789
_refine_ls_extinction_method none
_refine_ls_goodness_of_fit_ref 1.103
_refine_ls_hydrogen_treatment mixed
_refine_ls_matrix_type full
_refine_ls_number_parameters 115
_refine_ls_number_reflns 1900
_refine_ls_number_restraints 2
_refine_ls_restrained_S_all 1.102
_refine_ls_R_factor_all 0.0381
_refine_ls_R_factor_gt 0.0375
_refine_ls_shift/su_max 0.001
_refine_ls_shift/su_mean 0.000
_refine_ls_structure_factor_coef Fsqd
_refine_ls_weighting_details 'w=1/[\s^2^(Fo^2^)+(0.0828P)^2^+0.0507P] where P=(Fo^2^+2Fc^2^)/3'
_refine_ls_weighting_scheme calc
_refine_ls_wR_factor_gt 0.1061
_refine_ls_wR_factor_ref 0.1071
_reflns_number_gt 1846
_reflns_number_total 1900
_reflns_threshold_expression 'I > 2\s(I)'
_cod_data_source_file ef3058.cif
_cod_data_source_block ACTHI3
_cod_database_code 2312566
_shelx_space_group_comment
;
The symmetry employed for this shelxl refinement is uniquely defined
by the following loop, which should always be used as a source of
symmetry information in preference to the above space-group names.
They are only intended as comments.
;

loop_
_space_group_symop_operation_xyz
'x, y, z'
'-x, -y, -z'

loop_
_atom_site_type_symbol
_atom_site_label
_atom_site_fract_x
_atom_site_fract_y
_atom_site_fract_z
_atom_site_U_iso_or_equiv
_atom_site_adp_type
_atom_site_calc_flag
_atom_site_occupancy
_atom_site_disorder_assembly
_atom_site_disorder_group
I I1 0.55941(4) 0.66145(3) 0.88696(3) 0.02516(16) Uani d 1 . .
I I2 0.500000 1.000000 1.000000 0.02257(17) Uani d 1 . .
O O1 0.1752(4) 0.0806(4) 0.5302(4) 0.0272(6) Uani d 1 . .
N N1 0.3915(5) 0.2177(5) 0.4434(4) 0.0241(7) Uani d 1 . .
C C1 0.5812(6) 0.2611(5) 0.5644(5) 0.0246(8) Uani d 1 . .
C C2 0.6054(7) 0.2189(6) 0.6934(6) 0.0276(9) Uani d 1 . .
H H2 0.491090 0.154855 0.705554 0.033 Uiso calc 1 . .
C C3 0.7970(7) 0.2704(6) 0.8050(5) 0.0271(9) Uani d 1 . .
H H3 0.812915 0.242810 0.894584 0.033 Uiso calc 1 . .
C C4 0.9670(7) 0.3625(6) 0.7877(5) 0.0283(9) Uani d 1 . .
H H4 1.098103 0.395625 0.863205 0.034 Uiso calc 1 . .
C C5 0.9405(8) 0.4045(7) 0.6575(6) 0.0325(10) Uani d 1 . .
H H5 1.054485 0.468933 0.645208 0.039 Uiso calc 1 . .
C C6 0.7492(7) 0.3533(6) 0.5454(6) 0.0282(9) Uani d 1 . .
H H6 0.732544 0.381001 0.455922 0.034 Uiso calc 1 . .
C C7 0.2071(6) 0.1329(5) 0.4278(5) 0.0239(8) Uani d 1 . .
C C8 0.0359(6) 0.1033(6) 0.2834(5) 0.0289(9) Uani d 1 . .
H H8A -0.040316 -0.025349 0.209444 0.043 Uiso calc 1 . .
H H8B 0.089110 0.156041 0.219639 0.043 Uiso calc 1 . .
H H8C -0.052750 0.159959 0.326851 0.043 Uiso calc 1 . .
H H1N 0.401(9) 0.244(7) 0.363(5) 0.035(14) Uiso d 1 . .
H H1H 0.049(7) 0.027(17) 0.514(18) 0.03(3) Uiso d 0.5 A -1

loop_
_atom_site_aniso_label
_atom_site_aniso_U_11
_atom_site_aniso_U_22
_atom_site_aniso_U_33
_atom_site_aniso_U_12
_atom_site_aniso_U_13
_atom_site_aniso_U_23
I1 0.0246(2) 0.0289(2) 0.0257(2) 0.01119(15) 0.00874(15) 0.01610(17)
I2 0.0190(3) 0.0293(3) 0.0231(3) 0.00887(19) 0.00770(18) 0.0162(2)
O1 0.0199(16) 0.0354(15) 0.0274(15) 0.0057(13) 0.0100(13) 0.0184(13)
N1 0.0168(17) 0.0313(17) 0.0244(17) 0.0056(14) 0.0069(14) 0.0160(14)
C1 0.020(2) 0.0243(19) 0.027(2) 0.0070(17) 0.0077(17) 0.0110(16)
C2 0.024(2) 0.032(2) 0.029(2) 0.0087(18) 0.0106(17) 0.0169(18)
C3 0.030(2) 0.032(2) 0.0204(19) 0.0102(18) 0.0088(18) 0.0140(16)
C4 0.023(2) 0.032(2) 0.026(2) 0.0073(18) 0.0061(17) 0.0139(16)
C5 0.024(2) 0.040(2) 0.033(2) 0.0071(18) 0.0098(19) 0.022(2)
C6 0.021(2) 0.039(2) 0.030(2) 0.0091(18) 0.0095(17) 0.0232(18)
C7 0.020(2) 0.0265(19) 0.0210(19) 0.0081(16) 0.0054(16) 0.0089(15)
C8 0.018(2) 0.038(2) 0.029(2) 0.0076(18) 0.0046(17) 0.0186(18)

loop_
_atom_type_symbol
_atom_type_description
_atom_type_scat_dispersion_real
_atom_type_scat_dispersion_imag
_atom_type_scat_source
I I -0.3257 6.8362 'International Tables Vol C Tables 4.2.6.8 and 6.1.1.4'
O O 0.0492 0.0322 'International Tables Vol C Tables 4.2.6.8 and 6.1.1.4'
N N 0.0311 0.0180 'International Tables Vol C Tables 4.2.6.8 and 6.1.1.4'
C C 0.0181 0.0091 'International Tables Vol C Tables 4.2.6.8 and 6.1.1.4'
H H 0.0000 0.0000 'International Tables Vol C Tables 4.2.6.8 and 6.1.1.4'

loop_
_geom_angle_atom_site_label_1
_geom_angle_atom_site_label_2
_geom_angle_atom_site_label_3
_geom_angle_site_symmetry_1
_geom_angle_site_symmetry_3
_geom_angle
_geom_angle_publ_flag
I1 I2 I1 . 2_677 180.0 ?
C7 O1 H1H . . 117(9) ?
C7 N1 C1 . . 129.7(4) ?
C7 N1 H1N . . 116(4) ?
C1 N1 H1N . . 114(4) ?
C2 C1 C6 . . 120.1(4) ?
C2 C1 N1 . . 124.9(4) ?
C6 C1 N1 . . 115.1(4) ?
C1 C2 C3 . . 119.8(4) ?
C1 C2 H2 . . 120.1 ?
C3 C2 H2 . . 120.1 ?
C2 C3 C4 . . 120.9(4) ?
C2 C3 H3 . . 119.5 ?
C4 C3 H3 . . 119.5 ?
C5 C4 C3 . . 118.7(4) ?
C5 C4 H4 . . 120.7 ?
C3 C4 H4 . . 120.7 ?
C6 C5 C4 . . 120.6(4) ?
C6 C5 H5 . . 119.7 ?
C4 C5 H5 . . 119.7 ?
C5 C6 C1 . . 119.9(4) ?
C5 C6 H6 . . 120.0 ?
C1 C6 H6 . . 120.0 ?
O1 C7 N1 . . 121.7(4) ?
O1 C7 C8 . . 121.0(4) ?
N1 C7 C8 . . 117.3(4) ?
C7 C8 H8A . . 109.5 ?
C7 C8 H8B . . 109.5 ?
H8A C8 H8B . . 109.5 ?
C7 C8 H8C . . 109.5 ?
H8A C8 H8C . . 109.5 ?
H8B C8 H8C . . 109.5 ?

loop_
_geom_bond_atom_site_label_1
_geom_bond_atom_site_label_2
_geom_bond_site_symmetry_2
_geom_bond_distance
_geom_bond_publ_flag
I1 I2 . 2.9224(3) ?
O1 C7 . 1.257(5) ?
O1 H1H . 0.880(10) ?
N1 C7 . 1.324(6) ?
N1 C1 . 1.432(5) ?
N1 H1N . 0.877(10) ?
C1 C2 . 1.381(6) ?
C1 C6 . 1.395(6) ?
C2 C3 . 1.387(6) ?
C2 H2 . 0.9500 ?
C3 C4 . 1.398(6) ?
C3 H3 . 0.9500 ?
C4 C5 . 1.392(6) ?
C4 H4 . 0.9500 ?
C5 C6 . 1.387(6) ?
C5 H5 . 0.9500 ?
C6 H6 . 0.9500 ?
C7 C8 . 1.503(6) ?
C8 H8A . 0.9800 ?
C8 H8B . 0.9800 ?
C8 H8C . 0.9800 ?

loop_
_geom_hbond_atom_site_label_D
_geom_hbond_atom_site_label_H
_geom_hbond_atom_site_label_A
_geom_hbond_site_symmetry_A
_geom_hbond_distance_DH
_geom_hbond_distance_HA
_geom_hbond_distance_DA
_geom_hbond_angle_DHA
_geom_hbond_publ_flag
N1 H1N I1 2_666 0.877(10) 2.824(11) 3.700(3) 178(5) yes
O1 H1H O1 2_556 0.880(10) 1.552(17) 2.430(6) 175(15) yes

loop_
_geom_torsion_atom_site_label_1
_geom_torsion_atom_site_label_2
_geom_torsion_atom_site_label_3
_geom_torsion_atom_site_label_4
_geom_torsion_site_symmetry_1
_geom_torsion_site_symmetry_2
_geom_torsion_site_symmetry_3
_geom_torsion_site_symmetry_4
_geom_torsion
_geom_torsion_publ_flag
C7 N1 C1 C2 . . . . 0.1(7) ?
C7 N1 C1 C6 . . . . -179.7(4) ?
C6 C1 C2 C3 . . . . 0.8(6) ?
N1 C1 C2 C3 . . . . -179.0(4) ?
C1 C2 C3 C4 . . . . -1.0(7) ?
C2 C3 C4 C5 . . . . 1.1(7) ?
C3 C4 C5 C6 . . . . -1.1(7) ?
C4 C5 C6 C1 . . . . 1.0(7) ?
C2 C1 C6 C5 . . . . -0.8(7) ?
N1 C1 C6 C5 . . . . 179.0(4) ?
C1 N1 C7 O1 . . . . 2.3(7) ?
C1 N1 C7 C8 . . . . -178.5(4) ?
